data_1529305
loop_
_publ_author_name
'Feghali, Elias'
'Carrot, G\'eraldine'
'Thu\'ery, Pierre'
'Genre, Caroline'
'Cantat, Thibault'

_publ_section_title
;
 Convergent reductive depolymerization of wood lignin to isolated phenol
 derivatives by metal-free catalytic hydrosilylation
;
_journal_issue 9
_journal_name_full 'Energy Environ. Sci.'
_journal_page_first 2734
_journal_paper_doi 10.1039/C5EE01304F
_journal_volume 8
_journal_year 2015
_chemical_absolute_configuration unk
_chemical_formula_sum 'C9 H12 O2'
_chemical_formula_weight 152.19
_space_group_IT_number 29
_symmetry_cell_setting orthorhombic
_symmetry_space_group_name_Hall 'P 2c -2ac'
_symmetry_space_group_name_H-M 'P c a 21'
_atom_sites_solution_hydrogens geom
_atom_sites_solution_primary direct
_atom_sites_solution_secondary difmap
_audit_creation_method SHELXL-97
_audit_update_record
;
2015-04-25 deposited with the CCDC.
2015-07-29 downloaded from the CCDC.
;
_cell_angle_alpha 90.00
_cell_angle_beta 90.00
_cell_angle_gamma 90.00
_cell_formula_units_Z 8
_cell_length_a 18.8855(12)
_cell_length_b 7.9784(6)
_cell_length_c 11.2136(6)
_cell_measurement_reflns_used 39599
_cell_measurement_temperature 150(2)
_cell_measurement_theta_max 25.67
_cell_measurement_theta_min 2.55
_cell_volume 1689.62(19)
_computing_cell_refinement 'HKL2000 (Otwinowski & Minor, 1997)'
_computing_data_collection 'COLLECT (Nonius, 1998)'
_computing_data_reduction 'HKL2000 (Otwinowski & Minor, 1997)'
_computing_molecular_graphics 'SHELXTL (Sheldrick, 2008)'
_computing_publication_material 'SHELXTL (Sheldrick, 2008); PLATON (Spek, 2003)'
_computing_structure_refinement 'SHELXL-97 (Sheldrick, 2008)'
_computing_structure_solution 'SHELXT (Sheldrick, 2014)'
_diffrn_ambient_temperature 150(2)
_diffrn_measured_fraction_theta_full 0.996
_diffrn_measured_fraction_theta_max 0.996
_diffrn_measurement_device_type 'Nonius Kappa-CCD area-detector diffractometer'
_diffrn_measurement_method 'two \f and three \w scans with 2\% steps (325 frames)'
_diffrn_radiation_monochromator graphite
_diffrn_radiation_source 'fine-focus sealed tube'
_diffrn_radiation_type MoK\a
_diffrn_radiation_wavelength 0.71073
_diffrn_reflns_av_R_equivalents 0.0268
_diffrn_reflns_av_unetI/netI 0.0214
_diffrn_reflns_limit_h_max 23
_diffrn_reflns_limit_h_min 0
_diffrn_reflns_limit_k_max 9
_diffrn_reflns_limit_k_min 0
_diffrn_reflns_limit_l_max 13
_diffrn_reflns_limit_l_min 0
_diffrn_reflns_number 39599
_diffrn_reflns_theta_full 25.67
_diffrn_reflns_theta_max 25.67
_diffrn_reflns_theta_min 2.55
_diffrn_standards_decay_% 0
_diffrn_standards_interval_time 0
_diffrn_standards_number 0
_exptl_absorpt_coefficient_mu 0.083
_exptl_absorpt_correction_type none
_exptl_crystal_colour colourless
_exptl_crystal_density_diffrn 1.197
_exptl_crystal_density_method 'not measured'
_exptl_crystal_description irregular
_exptl_crystal_F_000 656
_exptl_crystal_size_max 0.18
_exptl_crystal_size_mid 0.16
_exptl_crystal_size_min 0.13
_refine_diff_density_max 0.091
_refine_diff_density_min -0.155
_refine_diff_density_rms 0.029
_refine_ls_abs_structure_details 'Flack H D (1983), Acta Cryst. A39, 876-881'
_refine_ls_extinction_method none
_refine_ls_goodness_of_fit_ref 1.079
_refine_ls_hydrogen_treatment constr
_refine_ls_matrix_type full
_refine_ls_number_parameters 199
_refine_ls_number_reflns 1682
_refine_ls_number_restraints 1
_refine_ls_restrained_S_all 1.079
_refine_ls_R_factor_all 0.0378
_refine_ls_R_factor_gt 0.0327
_refine_ls_shift/su_max 0.000
_refine_ls_shift/su_mean 0.000
_refine_ls_structure_factor_coef Fsqd
_refine_ls_weighting_details 'calc w=1/[\s^2^(Fo^2^)+(0.0520P)^2^+0.0594P] where P=(Fo^2^+2Fc^2^)/3'
_refine_ls_weighting_scheme calc
_refine_ls_wR_factor_gt 0.0793
_refine_ls_wR_factor_ref 0.0815
_reflns_number_gt 1537
_reflns_number_total 1682
_reflns_threshold_expression >2sigma(I)
_cod_data_source_file c5ee01304f2.cif
_cod_data_source_block 4H'
_cod_depositor_comments 'Adding full bibliography for 1529304--1529305.cif.'
_cod_database_code 1529305

loop_
_symmetry_equiv_pos_as_xyz
'x, y, z'
'-x, -y, z+1/2'
'x+1/2, -y, z'
'-x+1/2, y, z+1/2'

loop_
_atom_site_label
_atom_site_type_symbol
_atom_site_fract_x
_atom_site_fract_y
_atom_site_fract_z
_atom_site_U_iso_or_equiv
_atom_site_adp_type
_atom_site_occupancy
_atom_site_symmetry_multiplicity
_atom_site_calc_flag
_atom_site_refinement_flags
O1 O 0.05273(7) 0.14603(19) 0.34518(14) 0.0427(4) Uani 1 1 d .
H1 H 0.0343 0.1899 0.2763 0.051 Uiso 1 1 d R
O2 O 0.46716(7) 0.4402(2) 0.51152(15) 0.0454(4) Uani 1 1 d .
H2 H 0.4639 0.5460 0.5209 0.054 Uiso 1 1 d R
O3 O 0.53213(8) 0.2682(2) 0.67274(14) 0.0442(4) Uani 1 1 d .
H3 H 0.5166 0.3383 0.6143 0.053 Uiso 1 1 d R
O4 O 0.95741(9) 0.2279(2) 0.51643(15) 0.0493(4) Uani 1 1 d .
H4 H 0.9944 0.1855 0.4816 0.059 Uiso 1 1 d R
C1 C 0.11812(10) 0.2234(3) 0.35352(19) 0.0376(4) Uani 1 1 d .
C2 C 0.14431(11) 0.3280(3) 0.26524(19) 0.0400(5) Uani 1 1 d .
H2A H 0.1169 0.3509 0.1961 0.048 Uiso 1 1 calc R
C3 C 0.21111(11) 0.3993(3) 0.2785(2) 0.0406(5) Uani 1 1 d .
H3A H 0.2290 0.4701 0.2175 0.049 Uiso 1 1 calc R
C4 C 0.25221(12) 0.3693(2) 0.3793(2) 0.0386(5) Uani 1 1 d .
C5 C 0.22381(12) 0.2661(3) 0.46718(19) 0.0418(5) Uani 1 1 d .
H5 H 0.2504 0.2457 0.5376 0.050 Uiso 1 1 calc R
C6 C 0.15798(11) 0.1924(3) 0.4548(2) 0.0401(5) Uani 1 1 d .
H6 H 0.1402 0.1209 0.5155 0.048 Uiso 1 1 calc R
C7 C 0.32546(11) 0.4436(3) 0.3930(2) 0.0428(5) Uani 1 1 d .
H7A H 0.3305 0.4898 0.4745 0.051 Uiso 1 1 calc R
H7B H 0.3310 0.5373 0.3359 0.051 Uiso 1 1 calc R
C8 C 0.38426(11) 0.3149(3) 0.3714(2) 0.0440(5) Uani 1 1 d .
H8A H 0.3770 0.2184 0.4256 0.053 Uiso 1 1 calc R
H8B H 0.3806 0.2731 0.2885 0.053 Uiso 1 1 calc R
C9 C 0.45812(12) 0.3849(3) 0.3911(2) 0.0461(5) Uani 1 1 d .
H9A H 0.4936 0.2973 0.3728 0.055 Uiso 1 1 calc R
H9B H 0.4661 0.4801 0.3361 0.055 Uiso 1 1 calc R
C10 C 0.60208(11) 0.2287(3) 0.65286(18) 0.0362(4) Uani 1 1 d .
C11 C 0.63857(11) 0.2892(3) 0.5541(2) 0.0413(5) Uani 1 1 d .
H11 H 0.6157 0.3609 0.4984 0.050 Uiso 1 1 calc R
C12 C 0.70893(12) 0.2432(3) 0.5379(2) 0.0426(5) Uani 1 1 d .
H12 H 0.7338 0.2846 0.4704 0.051 Uiso 1 1 calc R
C13 C 0.74405(12) 0.1384(2) 0.6176(2) 0.0392(5) Uani 1 1 d .
C14 C 0.70634(11) 0.0810(3) 0.7155(2) 0.0421(5) Uani 1 1 d .
H14 H 0.7291 0.0096 0.7715 0.050 Uiso 1 1 calc R
C15 C 0.63608(11) 0.1254(3) 0.73368(19) 0.0400(5) Uani 1 1 d .
H15 H 0.6114 0.0848 0.8016 0.048 Uiso 1 1 calc R
C16 C 0.82032(12) 0.0891(3) 0.5952(2) 0.0450(5) Uani 1 1 d .
H16A H 0.8316 0.1119 0.5106 0.054 Uiso 1 1 calc R
H16B H 0.8249 -0.0332 0.6079 0.054 Uiso 1 1 calc R
C17 C 0.87487(11) 0.1773(3) 0.67249(19) 0.0413(5) Uani 1 1 d .
H17A H 0.8660 0.2996 0.6711 0.050 Uiso 1 1 calc R
H17B H 0.8702 0.1383 0.7559 0.050 Uiso 1 1 calc R
C18 C 0.94921(11) 0.1427(3) 0.6286(2) 0.0451(5) Uani 1 1 d .
H18A H 0.9844 0.1846 0.6869 0.054 Uiso 1 1 calc R
H18B H 0.9564 0.0207 0.6181 0.054 Uiso 1 1 calc R

loop_
_atom_site_aniso_label
_atom_site_aniso_U_11
_atom_site_aniso_U_22
_atom_site_aniso_U_33
_atom_site_aniso_U_23
_atom_site_aniso_U_13
_atom_site_aniso_U_12
O1 0.0359(7) 0.0518(9) 0.0403(8) 0.0012(7) -0.0012(7) -0.0014(6)
O2 0.0443(9) 0.0462(8) 0.0458(8) -0.0023(7) -0.0060(7) 0.0039(7)
O3 0.0353(8) 0.0546(9) 0.0428(8) 0.0059(7) 0.0037(7) 0.0047(6)
O4 0.0442(9) 0.0512(9) 0.0523(9) 0.0081(8) 0.0114(7) 0.0053(7)
C1 0.0330(10) 0.0405(10) 0.0393(11) -0.0039(9) -0.0005(9) 0.0039(8)
C2 0.0384(11) 0.0471(12) 0.0344(11) 0.0022(9) -0.0036(9) 0.0042(9)
C3 0.0414(12) 0.0395(11) 0.0409(11) 0.0042(9) 0.0009(9) 0.0025(9)
C4 0.0383(11) 0.0352(10) 0.0422(12) -0.0020(9) -0.0041(9) 0.0028(9)
C5 0.0434(12) 0.0432(12) 0.0388(12) 0.0012(10) -0.0081(10) 0.0054(9)
C6 0.0419(11) 0.0423(12) 0.0360(10) 0.0036(9) -0.0029(9) 0.0032(9)
C7 0.0423(13) 0.0362(11) 0.0501(13) -0.0019(10) -0.0039(10) 0.0014(9)
C8 0.0410(12) 0.0439(12) 0.0471(12) -0.0044(10) -0.0010(10) 0.0024(9)
C9 0.0424(13) 0.0560(14) 0.0398(12) -0.0030(10) 0.0018(9) 0.0016(10)
C10 0.0337(10) 0.0385(10) 0.0364(10) -0.0025(9) 0.0013(9) -0.0002(8)
C11 0.0399(12) 0.0402(12) 0.0437(12) 0.0046(10) 0.0039(10) -0.0008(9)
C12 0.0381(12) 0.0446(12) 0.0451(12) 0.0028(10) 0.0072(9) -0.0054(9)
C13 0.0364(11) 0.0373(10) 0.0439(12) -0.0061(9) 0.0001(9) -0.0019(9)
C14 0.0426(12) 0.0428(12) 0.0408(12) 0.0008(9) -0.0031(9) 0.0029(9)
C15 0.0382(11) 0.0461(12) 0.0358(11) 0.0032(9) 0.0038(9) -0.0017(9)
C16 0.0365(12) 0.0470(13) 0.0514(13) -0.0089(10) 0.0027(10) 0.0011(10)
C17 0.0393(12) 0.0485(12) 0.0361(11) -0.0002(10) 0.0025(9) 0.0001(9)
C18 0.0400(13) 0.0547(14) 0.0404(12) 0.0021(10) -0.0001(10) 0.0021(10)

loop_
_atom_type_symbol
_atom_type_description
_atom_type_scat_dispersion_real
_atom_type_scat_dispersion_imag
_atom_type_scat_source
C C 0.0033 0.0016 'International Tables Vol C Tables 4.2.6.8 and 6.1.1.4'
H H 0.0000 0.0000 'International Tables Vol C Tables 4.2.6.8 and 6.1.1.4'
O O 0.0106 0.0060 'International Tables Vol C Tables 4.2.6.8 and 6.1.1.4'

loop_
_geom_angle_atom_site_label_1
_geom_angle_atom_site_label_2
_geom_angle_atom_site_label_3
_geom_angle
C1 O1 H1 103.0
C9 O2 H2 114.4
C10 O3 H3 109.5
C18 O4 H4 107.2
O1 C1 C6 117.43(19)
O1 C1 C2 122.60(19)
C6 C1 C2 119.97(19)
C1 C2 C3 119.5(2)
C1 C2 H2A 120.2
C3 C2 H2A 120.2
C4 C3 C2 121.5(2)
C4 C3 H3A 119.3
C2 C3 H3A 119.3
C5 C4 C3 117.5(2)
C5 C4 C7 120.8(2)
C3 C4 C7 121.7(2)
C6 C5 C4 121.8(2)
C6 C5 H5 119.1
C4 C5 H5 119.1
C5 C6 C1 119.7(2)
C5 C6 H6 120.2
C1 C6 H6 120.2
C4 C7 C8 112.56(17)
C4 C7 H7A 109.1
C8 C7 H7A 109.1
C4 C7 H7B 109.1
C8 C7 H7B 109.1
H7A C7 H7B 107.8
C9 C8 C7 113.33(18)
C9 C8 H8A 108.9
C7 C8 H8A 108.9
C9 C8 H8B 108.9
C7 C8 H8B 108.9
H8A C8 H8B 107.7
O2 C9 C8 111.11(18)
O2 C9 H9A 109.4
C8 C9 H9A 109.4
O2 C9 H9B 109.4
C8 C9 H9B 109.4
H9A C9 H9B 108.0
O3 C10 C15 118.42(18)
O3 C10 C11 121.68(19)
C15 C10 C11 119.9(2)
C10 C11 C12 119.1(2)
C10 C11 H11 120.5
C12 C11 H11 120.5
C11 C12 C13 122.0(2)
C11 C12 H12 119.0
C13 C12 H12 119.0
C14 C13 C12 117.5(2)
C14 C13 C16 122.3(2)
C12 C13 C16 120.2(2)
C13 C14 C15 121.5(2)
C13 C14 H14 119.3
C15 C14 H14 119.3
C10 C15 C14 120.0(2)
C10 C15 H15 120.0
C14 C15 H15 120.0
C13 C16 C17 115.48(18)
C13 C16 H16A 108.4
C17 C16 H16A 108.4
C13 C16 H16B 108.4
C17 C16 H16B 108.4
H16A C16 H16B 107.5
C18 C17 C16 111.04(19)
C18 C17 H17A 109.4
C16 C17 H17A 109.4
C18 C17 H17B 109.4
C16 C17 H17B 109.4
H17A C17 H17B 108.0
O4 C18 C17 107.35(18)
O4 C18 H18A 110.2
C17 C18 H18A 110.2
O4 C18 H18B 110.2
C17 C18 H18B 110.2
H18A C18 H18B 108.5

loop_
_geom_bond_atom_site_label_1
_geom_bond_atom_site_label_2
_geom_bond_distance
O1 C1 1.384(2)
O1 H1 0.9163
O2 C9 1.431(3)
O2 H2 0.8527
O3 C10 1.376(2)
O3 H3 0.9106
O4 C18 1.438(3)
O4 H4 0.8695
C1 C6 1.385(3)
C1 C2 1.386(3)
C2 C3 1.392(3)
C2 H2A 0.9500
C3 C4 1.392(3)
C3 H3A 0.9500
C4 C5 1.392(3)
C4 C7 1.513(3)
C5 C6 1.382(3)
C5 H5 0.9500
C6 H6 0.9500
C7 C8 1.532(3)
C7 H7A 0.9900
C7 H7B 0.9900
C8 C9 1.519(3)
C8 H8A 0.9900
C8 H8B 0.9900
C9 H9A 0.9900
C9 H9B 0.9900
C10 C15 1.383(3)
C10 C11 1.391(3)
C11 C12 1.390(3)
C11 H11 0.9500
C12 C13 1.392(3)
C12 H12 0.9500
C13 C14 1.387(3)
C13 C16 1.514(3)
C14 C15 1.388(3)
C14 H14 0.9500
C15 H15 0.9500
C16 C17 1.519(3)
C16 H16A 0.9900
C16 H16B 0.9900
C17 C18 1.513(3)
C17 H17A 0.9900
C17 H17B 0.9900
C18 H18A 0.9900
C18 H18B 0.9900

loop_
_geom_hbond_atom_site_label_D
_geom_hbond_atom_site_label_H
_geom_hbond_atom_site_label_A
_geom_hbond_distance_DH
_geom_hbond_distance_HA
_geom_hbond_distance_DA
_geom_hbond_angle_DHA
_geom_hbond_site_symmetry_A
O1 H1 O3 0.92 1.82 2.694(2) 158.4 4_554
O2 H2 O4 0.85 1.81 2.654(2) 171.3 3_465
O3 H3 O2 0.91 1.69 2.580(2) 164.6 .
O4 H4 O1 0.87 1.91 2.712(2) 152.5 1_655
